data_7040516
loop_
_publ_author_name
'Zhang, Song-Lin'
'Bie, Wen-Feng'

_publ_section_title
;
 Ligand-dependent formation of ion-pair Cu(I)/Cu(III) trifluoromethyl
 complexes containing bisphosphines.
;
_journal_issue 44
_journal_name_full 'Dalton transactions (Cambridge, England : 2003)'
_journal_page_first 17588
_journal_page_last 17592
_journal_paper_doi 10.1039/c6dt03016e
_journal_volume 45
_journal_year 2016
_chemical_formula_moiety 'C52 H48 Cu P4, C4 Cu F12, C H2 Cl2'
_chemical_formula_sum 'C57 H50 Cl2 Cu2 F12 P4'
_chemical_formula_weight 1284.83
_space_group_crystal_system monoclinic
_space_group_IT_number 14
_space_group_name_Hall '-P 2ybc'
_space_group_name_H-M_alt 'P 1 21/c 1'
_symmetry_space_group_name_Hall '-P 2ybc'
_symmetry_space_group_name_H-M 'P 1 21/c 1'
_atom_sites_solution_hydrogens mixed
_audit_creation_date 2016-08-20
_audit_creation_method
;
Olex2 1.2-dev
(compiled 2016.07.26 svn.r3321 for OlexSys, GUI svn.r3563)
;
_audit_update_record
;
2016-08-24 deposited with the CCDC.
2016-08-26 downloaded from the CCDC.
;
_cell_angle_alpha 90
_cell_angle_beta 92.568(2)
_cell_angle_gamma 90
_cell_formula_units_Z 4
_cell_length_a 14.5621(10)
_cell_length_b 15.2407(11)
_cell_length_c 25.3334(16)
_cell_measurement_reflns_used 9771
_cell_measurement_temperature 273(2)
_cell_measurement_theta_max 27.33
_cell_measurement_theta_min 2.74
_cell_volume 5616.8(7)
_computing_cell_refinement 'Bruker SAINT'
_computing_data_collection 'Bruker APEX2'
_computing_data_reduction 'Bruker SAINT'
_computing_molecular_graphics 'Bruker SHELXTL'
_computing_publication_material 'Bruker SHELXTL'
_computing_structure_refinement 'ShelXL (Sheldrick, 2015)'
_diffrn_ambient_temperature 273(2)
_diffrn_measured_fraction_theta_full 0.998
_diffrn_measured_fraction_theta_max 0.995
_diffrn_measurement_device_type 'Bruker APEX-II CCD'
_diffrn_measurement_method '\f and \w scans'
_diffrn_radiation_monochromator graphite
_diffrn_radiation_type MoK\a
_diffrn_radiation_wavelength 0.71073
_diffrn_reflns_av_R_equivalents 0.0508
_diffrn_reflns_av_unetI/netI 0.0511
_diffrn_reflns_Laue_measured_fraction_full 0.998
_diffrn_reflns_Laue_measured_fraction_max 0.995
_diffrn_reflns_limit_h_max 18
_diffrn_reflns_limit_h_min -18
_diffrn_reflns_limit_k_max 19
_diffrn_reflns_limit_k_min -19
_diffrn_reflns_limit_l_max 25
_diffrn_reflns_limit_l_min -32
_diffrn_reflns_number 62209
_diffrn_reflns_point_group_measured_fraction_full 0.998
_diffrn_reflns_point_group_measured_fraction_max 0.995
_diffrn_reflns_theta_full 26.000
_diffrn_reflns_theta_max 27.564
_diffrn_reflns_theta_min 2.180
_diffrn_source 'fine-focus sealed tube'
_exptl_absorpt_coefficient_mu 1.044
_exptl_absorpt_correction_T_max 0.8184
_exptl_absorpt_correction_T_min 0.6802
_exptl_absorpt_correction_type multi-scan
_exptl_absorpt_process_details 'Jacobson, R. (1998) Private communication'
_exptl_crystal_colour colourless
_exptl_crystal_density_diffrn 1.519
_exptl_crystal_density_method 'not measured'
_exptl_crystal_description block
_exptl_crystal_F_000 2608
_exptl_crystal_size_max 0.40
_exptl_crystal_size_mid 0.20
_exptl_crystal_size_min 0.20
_refine_diff_density_max 0.927
_refine_diff_density_min -0.836
_refine_diff_density_rms 0.140
_refine_ls_extinction_method none
_refine_ls_goodness_of_fit_ref 1.279
_refine_ls_hydrogen_treatment constr
_refine_ls_matrix_type full
_refine_ls_number_parameters 835
_refine_ls_number_reflns 12912
_refine_ls_number_restraints 336
_refine_ls_restrained_S_all 1.280
_refine_ls_R_factor_all 0.1284
_refine_ls_R_factor_gt 0.1087
_refine_ls_shift/su_max 0.001
_refine_ls_shift/su_mean 0.000
_refine_ls_structure_factor_coef Fsqd
_refine_ls_weighting_details 'w=1/[\s^2^(Fo^2^)+74.0416P] where P=(Fo^2^+2Fc^2^)/3'
_refine_ls_weighting_scheme calc
_refine_ls_wR_factor_gt 0.2327
_refine_ls_wR_factor_ref 0.2394
_reflns_Friedel_coverage 0.000
_reflns_number_gt 10591
_reflns_number_total 12912
_reflns_threshold_expression 'I > 2\s(I)'
_cod_data_source_file c6dt03016e2.cif
_cod_data_source_block 1
_cod_depositor_comments 'Adding full bibliography for 7040516.cif.'
_cod_database_code 7040516
_olex2_refinement_description
;
1. Fixed Uiso
 At 1.2 times of:
  All C(H,H) groups
2. Restrained distances
 Cl1_1-C1_1 = Cl2_1-C1_1
 Cl1_2-C1_2 = Cl2_2-C1_2
 1.771 with sigma of 0.01
 Cl1_1-Cl2_1
 Cl1_2-Cl2_2
 2.916 with sigma of 0.03
 F10-F11 \\sim F10-F12 \\sim F10A-F11A \\sim F10A-F12A \\sim F11-F12 \\sim
F11A-F12A
 with sigma of 0.04
 Cu2-C54A \\sim Cu2-C54
 with sigma of 0.02
 Cu2-C55 \\sim Cu2-C55A
 with sigma of 0.02
 Cu2-C53A \\sim Cu2-C53
 with sigma of 0.02
3. Uiso/Uaniso restraints and constraints
Cl1_1 \\sim Cl2_1 \\sim C1_1 \\sim Cl1_2 \\sim Cl2_2 \\sim C1_2: within 2A with
sigma of 0.04 and sigma for terminal atoms of 0.08
Uanis(Cl2_2) = Uanis(Cl1_1)
Uanis(C1_2) = Uanis(C1_1)
4. Rigid body (RIGU) restrains
 Cl1_1, Cl2_1, C1_1
 with sigma for 1-2 distances of 0.004 and sigma for 1-3 distances of 0.004
 Cl1_2, Cl2_2, C1_2
 with sigma for 1-2 distances of 0.004 and sigma for 1-3 distances of 0.004
 Cu2, C53, C54, C55, C56A, F1A, F2, F3A, F4, F5, F6, F8, F9, F7, F10A, F11A,
 F12A
 with sigma for 1-2 distances of 0.004 and sigma for 1-3 distances of 0.004
 Cu2, C53A, C54A, C55A, C56A, F1, F2A, F3, F4A, F5A, F6A, F7A, F8, F9A, F12,
 F11, F10
 with sigma for 1-2 distances of 0.004 and sigma for 1-3 distances of 0.004
5. Others
 Fixed Sof: F1(0.5) F1A(0.5) F2(0.5) F2A(0.5) F3(0.5) F3A(0.5) F4(0.5)
 F4A(0.5) F5(0.5) F5A(0.5) F6(0.5) F6A(0.5) F7(0.5) F7A(0.5) F9(0.5) F9A(0.5)
 F10(0.5) F10A(0.5) F11(0.5) F11A(0.5) F12(0.5) F12A(0.5) C53A(0.5) C53(0.5)
 C54(0.5) C54A(0.5) C55(0.5) C55A(0.5) Cl1(0.5) Cl2(0.5) C1(0.5) H1A(0.5)
 H1B(0.5) Cl1(0.5) Cl2(0.5) C1(0.5) H1A(0.5) H1B(0.5)
 Fixed Uiso: H2(0.043) H3(0.059) H4(0.058) H5(0.058) H6(0.051) H8(0.031)
 H9(0.039) H10(0.037) H11(0.041) H12(0.032) H13A(0.026) H13B(0.026) H14A(0.029)
 H14B(0.029) H16(0.063) H17(0.081) H18(0.049) H19(0.045) H20(0.035) H22(0.027)
 H23(0.035) H24(0.039) H25(0.043) H26(0.037) H28(0.044) H29(0.062) H30(0.072)
 H31(0.072) H32(0.051) H34(0.047) H35(0.059) H36(0.066) H37(0.056) H38(0.04)
 H39A(0.031) H39B(0.031) H40A(0.029) H40B(0.029) H42(0.039) H43(0.047)
 H44(0.048) H45(0.049) H46(0.041) H48(0.057) H49(0.083) H50(0.066) H51(0.064)
 H52(0.047)
 Fixed X: H2(1.2887) H3(1.3369) H4(1.4833) H5(1.583301) H6(1.5372) H8(1.5046)
 H9(1.6169) H10(1.641101) H11(1.5487) H12(1.436599) H13A(1.353601) H13B(1.4172)
 H14A(1.2904) H14B(1.2716) H16(1.1494) H17(1.0224) H18(0.8775) H19(0.856)
 H20(0.982399) H22(1.178101) H23(1.169801) H24(1.1449) H25(1.124701)
 H26(1.1335) H28(0.9412) H29(0.8353) H30(0.8849) H31(1.0352) H32(1.1355)
 H34(1.0855) H35(1.163701) H36(1.317101) H37(1.3998) H38(1.320901) H39A(1.1078)
 H39B(1.0151) H40A(1.0355) H40B(1.0545) H42(1.323601) H43(1.3834) H44(1.351301)
 H45(1.264) H46(1.198701) H48(1.325101) H49(1.329301) H50(1.1926) H51(1.058201)
 H52(1.0514)
 Fixed Y: H2(0.0909) H3(0.014) H4(-0.0366) H5(-0.0183) H6(0.0568) H8(0.243)
 H9(0.3397) H10(0.362901) H11(0.292) H12(0.1941) H13A(-0.0078) H13B(0.047)
 H14A(0.111301) H14B(0.0097) H16(0.0742) H17(0.0728) H18(0.076699) H19(0.0881)
 H20(0.0871) H22(-0.108999) H23(-0.2359) H24(-0.2322) H25(-0.0997)
 H26(0.029301) H28(0.2196) H29(0.125001) H30(0.020901) H31(0.022) H32(0.125001)
 H34(0.3606) H35(0.4278) H36(0.4073) H37(0.318901) H38(0.2529) H39A(0.3994)
 H39B(0.3471) H40A(0.2953) H40B(0.3968) H42(0.3696) H43(0.4991) H44(0.6302)
 H45(0.627601) H46(0.499599) H48(0.3321) H49(0.3296) H50(0.3146) H51(0.3008)
 H52(0.313801)
 Fixed Z: H2(0.1326) H3(0.0594) H4(0.058301) H5(0.129601) H6(0.204) H8(0.1871)
 H9(0.2186) H10(0.308001) H11(0.3665) H12(0.3357) H13A(0.2651) H13B(0.304399)
 H14A(0.3425) H14B(0.3414) H16(0.3929) H17(0.444599) H18(0.406699) H19(0.3165)
 H20(0.2635) H22(0.3051) H23(0.2573) H24(0.1665) H25(0.124101) H26(0.1722)
 H28(0.166901) H29(0.1265) H30(0.0677) H31(0.042399) H32(0.0778) H34(0.0696)
 H35(0.003201) H36(-0.0041) H37(0.0576) H38(0.124801) H39A(0.1768) H39B(0.1725)
 H40A(0.2591) H40B(0.2622) H42(0.1998) H43(0.1704) H44(0.212399) H45(0.2858)
 H46(0.313201) H48(0.3584) H49(0.4492) H50(0.493) H51(0.445999) H52(0.3549)
6.a Secondary CH2 refined with riding coordinates:
 C1(H1A,H1B), C1(H1A,H1B)
;
_olex2_submission_special_instructions 'No special instructions were received'
_shelx_estimated_absorpt_t_max 0.818
_shelx_estimated_absorpt_t_min 0.680
_shelx_shelxl_version_number 2014/7
_shelx_space_group_comment
;
The symmetry employed for this shelxl refinement is uniquely defined
by the following loop, which should always be used as a source of
symmetry information in preference to the above space-group names.
They are only intended as comments.
;

loop_
_space_group_symop_operation_xyz
'x, y, z'
'-x, y+1/2, -z+1/2'
'-x, -y, -z'
'x, -y-1/2, z-1/2'

loop_
_atom_site_label
_atom_site_type_symbol
_atom_site_fract_x
_atom_site_fract_y
_atom_site_fract_z
_atom_site_U_iso_or_equiv
_atom_site_adp_type
_atom_site_occupancy
_atom_site_site_symmetry_order
_atom_site_calc_flag
_atom_site_refinement_flags_posn
_atom_site_refinement_flags_adp
_atom_site_refinement_flags_occupancy
_atom_site_disorder_assembly
_atom_site_disorder_group
Cu1 Cu 1.22181(6) 0.19520(5) 0.22912(3) 0.01657(19) Uani 1 1 d . . . . .
Cu2 Cu 0.74637(8) 0.25058(8) 0.03468(4) 0.0390(3) Uani 1 1 d D U . . .
P1 P 1.36491(12) 0.13794(12) 0.23329(7) 0.0175(4) Uani 1 1 d . . . . .
P2 P 1.17386(12) 0.07957(12) 0.27836(7) 0.0169(4) Uani 1 1 d . . . . .
P3 P 1.13827(13) 0.25108(12) 0.15961(7) 0.0198(4) Uani 1 1 d . . . . .
P4 P 1.19328(12) 0.31999(11) 0.27543(7) 0.0178(4) Uani 1 1 d . . . . .
F1 F 0.6025(9) 0.1177(8) 0.0198(4) 0.048(3) Uani 0.5 1 d . U P A 2
F1A F 0.5789(10) 0.1834(11) 0.0117(6) 0.074(4) Uani 0.5 1 d . U P B 1
F2 F 0.6855(12) 0.0879(11) 0.0279(6) 0.059(3) Uani 0.5 1 d . U P B 1
F2A F 0.7361(10) 0.0620(8) 0.0158(5) 0.052(3) Uani 0.5 1 d . U P A 2
F3 F 0.6846(8) 0.0961(8) 0.0903(4) 0.054(3) Uani 0.5 1 d . U P A 2
F3A F 0.6904(13) 0.1585(10) -0.0521(6) 0.066(4) Uani 0.5 1 d . U P B 1
F4 F 0.9357(9) 0.2575(10) 0.0078(5) 0.068(3) Uani 0.5 1 d . U P C 1
F4A F 0.7229(9) 0.1719(10) -0.0662(4) 0.046(3) Uani 0.5 1 d . U P D 2
F5 F 0.8464(12) 0.1356(9) -0.0254(6) 0.057(4) Uani 0.5 1 d . U P C 1
F5A F 0.7818(11) 0.2910(11) -0.0638(5) 0.064(3) Uani 0.5 1 d . U P D 2
F6 F 0.8394(10) 0.2623(8) -0.0632(4) 0.046(3) Uani 0.5 1 d . U P C 1
F6A F 0.8647(11) 0.1749(14) -0.0359(6) 0.071(4) Uani 0.5 1 d . U P D 2
F7 F 0.8641(9) 0.4045(8) 0.0107(4) 0.046(3) Uani 0.5 1 d . U P E 1
F7A F 0.9038(12) 0.3331(12) 0.0166(6) 0.077(4) Uani 0.5 1 d . U P F 2
F8 F 0.8684(6) 0.3621(4) 0.0911(3) 0.0723(19) Uani 1 1 d . U . . .
F9 F 0.7569(11) 0.4323(9) 0.0673(6) 0.077(4) Uani 0.5 1 d . U P E 1
F9A F 0.7800(13) 0.4187(10) 0.0228(7) 0.087(4) Uani 0.5 1 d . U P F 2
F10 F 0.7259(9) 0.2521(9) 0.1461(4) 0.053(3) Uani 0.5 1 d D U P G 2
F10A F 0.7204(9) 0.3095(11) 0.1366(5) 0.063(3) Uani 0.5 1 d D U P G 1
F11 F 0.6690(11) 0.3659(9) 0.1060(5) 0.071(3) Uani 0.5 1 d D U P G 2
F11A F 0.6017(9) 0.3303(10) 0.0846(5) 0.067(3) Uani 0.5 1 d D U P G 1
F12 F 0.5928(9) 0.2460(11) 0.1032(5) 0.062(3) Uani 0.5 1 d D U P G 2
F12A F 0.6353(12) 0.1968(11) 0.1094(7) 0.087(4) Uani 0.5 1 d D U P G 1
C1 C 1.4075(5) 0.0809(5) 0.1759(3) 0.0231(15) Uani 1 1 d . . . . .
C2 C 1.3481(6) 0.0688(6) 0.1325(3) 0.0346(19) Uani 1 1 d . . . . .
H2 H 1.2887 0.0909 0.1326 0.043 Uiso 1 1 d . . . . .
C3 C 1.3777(7) 0.0235(7) 0.0889(4) 0.050(3) Uani 1 1 d . . . . .
H3 H 1.3369 0.0140 0.0594 0.059 Uiso 1 1 d . . . . .
C4 C 1.4636(7) -0.0076(7) 0.0878(4) 0.049(3) Uani 1 1 d . . . . .
H4 H 1.4833 -0.0366 0.0583 0.058 Uiso 1 1 d . . . . .
C5 C 1.5245(7) 0.0041(7) 0.1306(4) 0.050(3) Uani 1 1 d . . . . .
H5 H 1.5833 -0.0183 0.1296 0.058 Uiso 1 1 d . . . . .
C6 C 1.4962(6) 0.0487(6) 0.1751(4) 0.041(2) Uani 1 1 d . . . . .
H6 H 1.5372 0.0568 0.2040 0.051 Uiso 1 1 d . . . . .
C7 C 1.4585(5) 0.2086(4) 0.2575(3) 0.0197(14) Uani 1 1 d . . . . .
C8 C 1.5129(5) 0.2524(5) 0.2231(3) 0.0256(16) Uani 1 1 d . . . . .
H8 H 1.5046 0.2430 0.1871 0.031 Uiso 1 1 d . . . . .
C9 C 1.5810(6) 0.3108(5) 0.2422(3) 0.0320(18) Uani 1 1 d . . . . .
H9 H 1.6169 0.3397 0.2186 0.039 Uiso 1 1 d . . . . .
C10 C 1.5951(5) 0.3248(5) 0.2957(3) 0.0303(18) Uani 1 1 d . . . . .
H10 H 1.6411 0.3629 0.3080 0.037 Uiso 1 1 d . . . . .
C11 C 1.5406(6) 0.2818(5) 0.3307(3) 0.0325(18) Uani 1 1 d . . . . .
H11 H 1.5487 0.2920 0.3665 0.041 Uiso 1 1 d . . . . .
C12 C 1.4725(5) 0.2234(5) 0.3118(3) 0.0271(16) Uani 1 1 d . . . . .
H12 H 1.4366 0.1941 0.3357 0.032 Uiso 1 1 d . . . . .
C13 C 1.3601(5) 0.0484(4) 0.2833(3) 0.0198(14) Uani 1 1 d . . . . .
H13A H 1.3536 -0.0078 0.2651 0.026 Uiso 1 1 d . . . . .
H13B H 1.4172 0.0470 0.3044 0.026 Uiso 1 1 d . . . . .
C14 C 1.2788(5) 0.0609(5) 0.3197(3) 0.0232(15) Uani 1 1 d . . . . .
H14A H 1.2904 0.1113 0.3425 0.029 Uiso 1 1 d . . . . .
H14B H 1.2716 0.0097 0.3414 0.029 Uiso 1 1 d . . . . .
C15 C 1.0791(5) 0.0791(5) 0.3228(3) 0.0202(14) Uani 1 1 d . . . . .
C16 C 1.0904(7) 0.0760(8) 0.3771(3) 0.050(3) Uani 1 1 d . . . . .
H16 H 1.1494 0.0742 0.3929 0.063 Uiso 1 1 d . . . . .
C17 C 1.0145(8) 0.0753(10) 0.4080(4) 0.065(4) Uani 1 1 d . . . . .
H17 H 1.0224 0.0728 0.4446 0.081 Uiso 1 1 d . . . . .
C18 C 0.9279(6) 0.0779(6) 0.3854(4) 0.041(2) Uani 1 1 d . . . . .
H18 H 0.8775 0.0767 0.4067 0.049 Uiso 1 1 d . . . . .
C19 C 0.9152(6) 0.0842(6) 0.3317(4) 0.038(2) Uani 1 1 d . . . . .
H19 H 0.8560 0.0881 0.3165 0.045 Uiso 1 1 d . . . . .
C20 C 0.9911(5) 0.0842(5) 0.3001(3) 0.0278(17) Uani 1 1 d . . . . .
H20 H 0.9824 0.0871 0.2635 0.035 Uiso 1 1 d . . . . .
C21 C 1.1594(4) -0.0247(4) 0.2434(3) 0.0171(13) Uani 1 1 d . . . . .
C22 C 1.1683(5) -0.1065(5) 0.2686(3) 0.0230(15) Uani 1 1 d . . . . .
H22 H 1.1781 -0.1090 0.3051 0.027 Uiso 1 1 d . . . . .
C23 C 1.1631(5) -0.1823(5) 0.2401(3) 0.0280(17) Uani 1 1 d . . . . .
H23 H 1.1698 -0.2359 0.2573 0.035 Uiso 1 1 d . . . . .
C24 C 1.1473(5) -0.1805(5) 0.1857(4) 0.0316(18) Uani 1 1 d . . . . .
H24 H 1.1449 -0.2322 0.1665 0.039 Uiso 1 1 d . . . . .
C25 C 1.1355(6) -0.1015(6) 0.1603(3) 0.0351(19) Uani 1 1 d . . . . .
H25 H 1.1247 -0.0997 0.1241 0.043 Uiso 1 1 d . . . . .
C26 C 1.1419(6) -0.0242(5) 0.1894(3) 0.0290(17) Uani 1 1 d . . . . .
H26 H 1.1335 0.0293 0.1722 0.037 Uiso 1 1 d . . . . .
C27 C 1.0501(5) 0.1829(5) 0.1268(3) 0.0237(15) Uani 1 1 d . . . . .
C28 C 0.9600(6) 0.1810(5) 0.1413(3) 0.0333(19) Uani 1 1 d . . . . .
H28 H 0.9412 0.2196 0.1669 0.044 Uiso 1 1 d . . . . .
C29 C 0.8965(8) 0.1233(7) 0.1182(4) 0.052(3) Uani 1 1 d . . . . .
H29 H 0.8353 0.1250 0.1265 0.062 Uiso 1 1 d . . . . .
C30 C 0.9259(9) 0.0625(6) 0.0818(4) 0.057(3) Uani 1 1 d . . . . .
H30 H 0.8849 0.0209 0.0677 0.072 Uiso 1 1 d . . . . .
C31 C 1.0156(9) 0.0621(7) 0.0672(4) 0.058(3) Uani 1 1 d . . . . .
H31 H 1.0352 0.0220 0.0424 0.072 Uiso 1 1 d . . . . .
C32 C 1.0758(7) 0.1236(6) 0.0890(3) 0.042(2) Uani 1 1 d . . . . .
H32 H 1.1355 0.1250 0.0778 0.051 Uiso 1 1 d . . . . .
C33 C 1.1966(6) 0.3008(5) 0.1043(3) 0.0287(17) Uani 1 1 d . . . . .
C34 C 1.1485(6) 0.3527(6) 0.0678(4) 0.038(2) Uani 1 1 d . . . . .
H34 H 1.0855 0.3606 0.0696 0.047 Uiso 1 1 d . . . . .
C35 C 1.1955(8) 0.3921(7) 0.0273(4) 0.051(3) Uani 1 1 d . . . . .
H35 H 1.1637 0.4278 0.0032 0.059 Uiso 1 1 d . . . . .
C36 C 1.2867(8) 0.3805(7) 0.0232(4) 0.053(3) Uani 1 1 d . . . . .
H36 H 1.3171 0.4073 -0.0041 0.066 Uiso 1 1 d . . . . .
C37 C 1.3369(7) 0.3276(7) 0.0598(4) 0.045(2) Uani 1 1 d . . . . .
H37 H 1.3998 0.3189 0.0576 0.056 Uiso 1 1 d . . . . .
C38 C 1.2892(6) 0.2880(5) 0.1003(3) 0.0327(18) Uani 1 1 d . . . . .
H38 H 1.3209 0.2529 0.1248 0.040 Uiso 1 1 d . . . . .
C39 C 1.0776(5) 0.3459(5) 0.1873(3) 0.0247(16) Uani 1 1 d . . . . .
H39A H 1.1078 0.3994 0.1768 0.031 Uiso 1 1 d . . . . .
H39B H 1.0151 0.3471 0.1725 0.031 Uiso 1 1 d . . . . .
C40 C 1.0763(5) 0.3416(5) 0.2486(3) 0.0232(15) Uani 1 1 d . . . . .
H40A H 1.0355 0.2953 0.2591 0.029 Uiso 1 1 d . . . . .
H40B H 1.0545 0.3968 0.2622 0.029 Uiso 1 1 d . . . . .
C41 C 1.2530(5) 0.4208(5) 0.2589(3) 0.0189(14) Uani 1 1 d . . . . .
C42 C 1.3098(5) 0.4215(6) 0.2166(3) 0.0304(17) Uani 1 1 d . . . . .
H42 H 1.3236 0.3696 0.1998 0.039 Uiso 1 1 d . . . . .
C43 C 1.3460(6) 0.4994(7) 0.1992(4) 0.039(2) Uani 1 1 d . . . . .
H43 H 1.3834 0.4991 0.1704 0.047 Uiso 1 1 d . . . . .
C44 C 1.3280(6) 0.5773(6) 0.2244(4) 0.038(2) Uani 1 1 d . . . . .
H44 H 1.3513 0.6302 0.2124 0.048 Uiso 1 1 d . . . . .
C45 C 1.2746(6) 0.5759(6) 0.2677(4) 0.039(2) Uani 1 1 d . . . . .
H45 H 1.2640 0.6276 0.2858 0.049 Uiso 1 1 d . . . . .
C46 C 1.2363(6) 0.4991(5) 0.2844(3) 0.0329(18) Uani 1 1 d . . . . .
H46 H 1.1987 0.4996 0.3132 0.041 Uiso 1 1 d . . . . .
C47 C 1.1884(5) 0.3220(5) 0.3466(3) 0.0226(15) Uani 1 1 d . . . . .
C48 C 1.2707(6) 0.3269(8) 0.3760(3) 0.045(2) Uani 1 1 d . . . . .
H48 H 1.3251 0.3321 0.3584 0.057 Uiso 1 1 d . . . . .
C49 C 1.2734(9) 0.3247(9) 0.4301(4) 0.065(3) Uani 1 1 d . . . . .
H49 H 1.3293 0.3296 0.4492 0.083 Uiso 1 1 d . . . . .
C50 C 1.1916(9) 0.3162(7) 0.4565(4) 0.054(3) Uani 1 1 d . . . . .
H50 H 1.1926 0.3146 0.4930 0.066 Uiso 1 1 d . . . . .
C51 C 1.1121(8) 0.3101(7) 0.4286(4) 0.051(3) Uani 1 1 d . . . . .
H51 H 1.0582 0.3008 0.4460 0.064 Uiso 1 1 d . . . . .
C52 C 1.1077(6) 0.3147(6) 0.3733(3) 0.038(2) Uani 1 1 d . . . . .
H52 H 1.0514 0.3138 0.3549 0.047 Uiso 1 1 d . . . . .
C53A C 0.6839(16) 0.1335(13) 0.0415(8) 0.044(3) Uani 0.5 1 d D U P A 2
C53 C 0.6685(18) 0.1589(16) 0.0021(10) 0.067(4) Uani 0.5 1 d D U P B 1
C54 C 0.8448(15) 0.2295(15) -0.0134(8) 0.055(3) Uani 0.5 1 d D U P C 1
C54A C 0.7782(13) 0.2155(14) -0.0354(6) 0.043(3) Uani 0.5 1 d D U P D 2
C55 C 0.8131(17) 0.3603(13) 0.0497(9) 0.049(4) Uani 0.5 1 d D U P E 1
C55A C 0.838(2) 0.3417(18) 0.0385(11) 0.066(4) Uani 0.5 1 d D U P F 2
C56A C 0.6786(8) 0.2774(8) 0.0971(4) 0.054(2) Uani 1 1 d . U . . .
Cl1_1 Cl 1.488(2) 0.025(4) 0.424(3) 0.071(6) Uani 0.5 1 d D U P H 1
Cl2_1 Cl 1.5535(4) 0.1858(4) 0.4758(2) 0.0599(14) Uani 0.5 1 d D U P H 1
C1_1 C 1.5848(13) 0.0889(12) 0.4428(11) 0.073(5) Uani 0.5 1 d D U P H 1
H1A_1 H 1.6176 0.1042 0.4116 0.088 Uiso 0.5 1 calc R . P H 1
H1B_1 H 1.6259 0.0546 0.4659 0.088 Uiso 0.5 1 calc R . P H 1
Cl1_2 Cl 1.6532(5) 0.1179(6) 0.4419(3) 0.093(3) Uani 0.5 1 d D U P I 2
Cl2_2 Cl 1.477(2) 0.037(4) 0.423(3) 0.071(6) Uani 0.5 1 d D U P I 2
C1_2 C 1.5381(9) 0.1171(18) 0.4607(10) 0.073(5) Uani 0.5 1 d D U P I 2
H1A_2 H 1.5105 0.1743 0.4545 0.088 Uiso 0.5 1 calc R . P I 2
H1B_2 H 1.5356 0.1035 0.4980 0.088 Uiso 0.5 1 calc R . P I 2

loop_
_atom_site_aniso_label
_atom_site_aniso_U_11
_atom_site_aniso_U_22
_atom_site_aniso_U_33
_atom_site_aniso_U_23
_atom_site_aniso_U_13
_atom_site_aniso_U_12
Cu1 0.0191(4) 0.0126(4) 0.0179(4) 0.0031(3) -0.0005(3) 0.0005(3)
Cu2 0.0488(6) 0.0475(7) 0.0206(5) -0.0129(5) 0.0009(4) 0.0003(5)
P1 0.0170(8) 0.0142(8) 0.0210(9) -0.0017(7) -0.0010(7) -0.0002(7)
P2 0.0193(8) 0.0156(8) 0.0157(9) 0.0019(7) -0.0006(6) -0.0026(7)
P3 0.0249(9) 0.0177(9) 0.0168(9) 0.0046(7) 0.0001(7) 0.0033(7)
P4 0.0206(8) 0.0141(8) 0.0189(9) 0.0006(7) 0.0021(7) -0.0013(7)
F1 0.058(5) 0.043(6) 0.040(6) 0.000(5) -0.008(4) -0.030(5)
F1A 0.074(6) 0.073(9) 0.074(9) -0.008(7) -0.007(5) -0.020(6)
F2 0.073(8) 0.057(7) 0.047(7) 0.003(5) 0.006(6) -0.021(6)
F2A 0.071(7) 0.038(5) 0.045(6) -0.016(5) -0.012(5) -0.015(5)
F3 0.066(7) 0.056(6) 0.038(5) 0.009(4) -0.011(4) -0.044(5)
F3A 0.113(11) 0.039(7) 0.045(6) -0.007(5) -0.010(6) -0.032(7)
F4 0.064(6) 0.072(8) 0.067(7) 0.013(6) 0.012(5) 0.000(6)
F4A 0.054(6) 0.072(8) 0.012(5) -0.013(5) 0.015(4) -0.039(5)
F5 0.093(10) 0.033(5) 0.048(8) 0.002(5) 0.026(6) 0.006(5)
F5A 0.078(8) 0.087(7) 0.029(5) 0.001(5) 0.007(5) -0.044(6)
F6 0.070(7) 0.038(6) 0.032(5) 0.001(4) 0.024(5) -0.001(5)
F6A 0.061(6) 0.122(11) 0.030(7) -0.037(7) 0.012(5) -0.010(7)
F7 0.066(7) 0.037(6) 0.037(5) 0.002(4) 0.007(5) -0.011(5)
F7A 0.088(7) 0.091(9) 0.053(7) -0.004(6) -0.005(5) -0.050(6)
F8 0.126(5) 0.039(3) 0.050(3) 0.002(3) -0.020(3) -0.023(3)
F9 0.108(8) 0.054(7) 0.069(8) -0.019(6) -0.002(6) 0.007(6)
F9A 0.118(9) 0.047(6) 0.093(10) 0.020(6) -0.033(8) -0.035(6)
F10 0.068(7) 0.068(7) 0.022(4) -0.016(5) 0.006(4) 0.005(6)
F10A 0.066(7) 0.090(9) 0.034(5) -0.020(6) 0.015(4) -0.015(7)
F11 0.090(9) 0.062(6) 0.059(7) -0.025(5) 0.000(6) 0.015(5)
F11A 0.059(6) 0.085(8) 0.057(7) -0.010(6) 0.020(5) 0.005(5)
F12 0.060(5) 0.094(9) 0.032(6) -0.010(6) 0.012(4) 0.000(5)
F12A 0.086(9) 0.091(7) 0.087(10) 0.009(6) 0.021(8) -0.022(6)
C1 0.024(4) 0.022(4) 0.023(4) -0.003(3) 0.000(3) -0.002(3)
C2 0.030(4) 0.041(5) 0.033(5) -0.017(4) -0.002(3) 0.003(4)
C3 0.057(6) 0.051(6) 0.040(6) -0.021(5) -0.009(5) -0.001(5)
C4 0.060(6) 0.042(6) 0.046(6) -0.027(5) 0.012(5) 0.003(5)
C5 0.039(5) 0.052(6) 0.060(7) -0.027(5) 0.010(5) 0.010(5)
C6 0.031(4) 0.043(5) 0.049(6) -0.019(4) -0.005(4) 0.008(4)
C7 0.016(3) 0.016(3) 0.027(4) -0.004(3) 0.000(3) 0.002(3)
C8 0.030(4) 0.021(4) 0.026(4) -0.004(3) 0.004(3) 0.002(3)
C9 0.034(4) 0.020(4) 0.043(5) -0.004(3) 0.013(4) -0.008(3)
C10 0.029(4) 0.015(4) 0.046(5) -0.011(3) -0.004(3) -0.007(3)
C11 0.042(5) 0.023(4) 0.033(4) -0.010(3) -0.004(4) -0.010(3)
C12 0.034(4) 0.017(4) 0.030(4) -0.006(3) 0.003(3) -0.010(3)
C13 0.022(3) 0.007(3) 0.029(4) 0.009(3) -0.004(3) -0.004(3)
C14 0.028(4) 0.018(3) 0.023(4) 0.005(3) -0.007(3) -0.004(3)
C15 0.026(3) 0.015(3) 0.020(4) 0.000(3) 0.003(3) -0.003(3)
C16 0.040(5) 0.091(8) 0.019(4) -0.003(5) 0.002(4) 0.003(5)
C17 0.059(7) 0.115(11) 0.023(5) 0.011(6) 0.020(5) 0.026(7)
C18 0.043(5) 0.034(5) 0.047(6) 0.001(4) 0.023(4) 0.010(4)
C19 0.032(4) 0.033(5) 0.049(6) -0.003(4) 0.013(4) 0.005(4)
C20 0.025(4) 0.028(4) 0.031(4) -0.007(3) 0.005(3) 0.002(3)
C21 0.015(3) 0.014(3) 0.022(4) -0.001(3) 0.000(3) -0.003(2)
C22 0.021(3) 0.025(4) 0.023(4) 0.004(3) 0.002(3) -0.006(3)
C23 0.030(4) 0.015(4) 0.039(5) 0.001(3) 0.008(3) -0.005(3)
C24 0.027(4) 0.022(4) 0.046(5) -0.014(4) 0.006(3) -0.008(3)
C25 0.046(5) 0.038(5) 0.021(4) -0.012(3) 0.003(3) -0.005(4)
C26 0.041(5) 0.024(4) 0.021(4) 0.001(3) -0.002(3) -0.006(3)
C27 0.033(4) 0.020(4) 0.018(4) 0.003(3) -0.006(3) 0.006(3)
C28 0.046(5) 0.021(4) 0.033(5) 0.006(3) 0.002(4) -0.009(4)
C29 0.058(6) 0.046(6) 0.050(6) 0.011(5) -0.006(5) -0.023(5)
C30 0.089(9) 0.027(5) 0.052(6) -0.009(4) -0.030(6) -0.014(5)
C31 0.095(9) 0.041(6) 0.037(6) -0.018(5) -0.027(6) 0.017(6)
C32 0.058(6) 0.046(6) 0.020(4) -0.007(4) -0.015(4) 0.008(5)
C33 0.041(4) 0.024(4) 0.022(4) 0.003(3) 0.004(3) 0.005(3)
C34 0.048(5) 0.032(5) 0.034(5) 0.010(4) 0.007(4) 0.008(4)
C35 0.081(8) 0.041(6) 0.030(5) 0.024(4) 0.006(5) 0.005(5)
C36 0.081(8) 0.046(6) 0.034(5) 0.002(4) 0.031(5) -0.015(6)
C37 0.052(6) 0.047(6) 0.039(5) 0.007(4) 0.021(4) -0.014(5)
C38 0.043(5) 0.028(4) 0.029(4) 0.003(3) 0.013(4) 0.000(4)
C39 0.020(3) 0.030(4) 0.024(4) 0.000(3) -0.002(3) -0.001(3)
C40 0.024(4) 0.024(4) 0.022(4) -0.001(3) 0.004(3) -0.004(3)
C41 0.021(3) 0.016(3) 0.019(3) 0.001(3) -0.004(3) -0.005(3)
C42 0.030(4) 0.033(4) 0.029(4) -0.004(3) 0.008(3) -0.007(3)
C43 0.031(4) 0.050(6) 0.038(5) 0.011(4) 0.009(4) -0.020(4)
C44 0.038(5) 0.027(4) 0.047(5) 0.011(4) -0.018(4) -0.021(4)
C45 0.043(5) 0.027(4) 0.047(6) -0.002(4) -0.010(4) 0.001(4)
C46 0.039(5) 0.025(4) 0.034(5) -0.002(3) 0.002(4) -0.003(4)
C47 0.033(4) 0.017(3) 0.018(4) 0.002(3) 0.005(3) 0.006(3)
C48 0.040(5) 0.071(7) 0.025(5) 0.000(4) 0.002(4) -0.006(5)
C49 0.073(8) 0.095(10) 0.025(5) 0.002(6) -0.010(5) -0.001(7)
C50 0.087(8) 0.053(6) 0.023(5) 0.008(4) 0.009(5) 0.010(6)
C51 0.069(7) 0.058(7) 0.027(5) 0.000(5) 0.025(5) 0.004(6)
C52 0.037(5) 0.044(5) 0.033(5) -0.006(4) 0.015(4) 0.001(4)
C53A 0.056(7) 0.045(6) 0.032(6) -0.006(4) -0.003(5) -0.024(5)
C53 0.087(7) 0.063(7) 0.050(7) -0.003(5) -0.007(6) -0.017(6)
C54 0.076(7) 0.043(7) 0.046(6) 0.004(5) 0.016(5) 0.005(5)
C54A 0.044(6) 0.071(7) 0.016(5) -0.014(4) 0.012(4) -0.032(5)
C55 0.069(7) 0.047(6) 0.031(6) 0.001(4) 0.011(5) -0.010(5)
C55A 0.090(8) 0.065(8) 0.040(7) 0.010(5) -0.008(5) -0.035(6)
C56A 0.061(4) 0.064(5) 0.036(4) -0.012(3) 0.007(3) -0.004(3)
Cl1_1 0.075(6) 0.084(11) 0.053(3) 0.000(8) -0.011(7) -0.017(7)
Cl2_1 0.071(4) 0.062(3) 0.048(3) -0.009(3) 0.012(3) -0.002(3)
C1_1 0.056(7) 0.081(8) 0.082(10) -0.029(7) -0.002(6) 0.000(6)
Cl1_2 0.063(4) 0.110(6) 0.105(6) -0.047(5) 0.002(4) -0.006(4)
Cl2_2 0.075(6) 0.084(11) 0.053(3) 0.000(8) -0.011(7) -0.017(7)
C1_2 0.056(7) 0.081(8) 0.082(10) -0.029(7) -0.002(6) 0.000(6)

loop_
_atom_type_symbol
_atom_type_description
_atom_type_scat_dispersion_real
_atom_type_scat_dispersion_imag
_atom_type_scat_source
C C 0.0030 0.0020 'International Tables Vol C Tables 4.2.6.8 and 6.1.1.4'
H H 0.0000 0.0000 'International Tables Vol C Tables 4.2.6.8 and 6.1.1.4'
Cl Cl 0.1480 0.1590 'International Tables Vol C Tables 4.2.6.8 and 6.1.1.4'
Cu Cu 0.3200 1.2650 'International Tables Vol C Tables 4.2.6.8 and 6.1.1.4'
F F 0.0170 0.0100 'International Tables Vol C Tables 4.2.6.8 and 6.1.1.4'
P P 0.1020 0.0940 'International Tables Vol C Tables 4.2.6.8 and 6.1.1.4'

loop_
_geom_angle_atom_site_label_1
_geom_angle_atom_site_label_2
_geom_angle_atom_site_label_3
_geom_angle
P1 Cu1 P2 88.88(7)
P1 Cu1 P3 130.19(8)
P1 Cu1 P4 119.14(7)
P3 Cu1 P2 123.25(7)
P3 Cu1 P4 89.00(7)
P4 Cu1 P2 107.15(7)
C53 Cu2 C55 164.1(11)
C54 Cu2 C53 92.7(11)
C54 Cu2 C55 83.7(10)
C54A Cu2 C53A 87.8(8)
C54A Cu2 C56A 163.3(6)
C55A Cu2 C53A 161.8(12)
C55A Cu2 C54A 93.0(10)
C55A Cu2 C56A 100.5(10)
C56A Cu2 C53A 82.5(7)
C56A Cu2 C53 100.8(9)
C56A Cu2 C54 163.2(8)
C56A Cu2 C55 85.9(7)
C1 P1 Cu1 119.5(2)
C1 P1 C13 102.5(3)
C7 P1 Cu1 117.5(2)
C7 P1 C1 105.9(3)
C7 P1 C13 104.7(3)
C13 P1 Cu1 104.6(2)
C14 P2 Cu1 99.4(2)
C15 P2 Cu1 126.8(2)
C15 P2 C14 106.4(3)
C15 P2 C21 102.8(3)
C21 P2 Cu1 116.0(2)
C21 P2 C14 102.5(3)
C27 P3 Cu1 118.9(2)
C27 P3 C33 103.2(4)
C27 P3 C39 106.2(3)
C33 P3 Cu1 119.9(3)
C33 P3 C39 102.3(4)
C39 P3 Cu1 104.4(2)
C40 P4 Cu1 98.4(2)
C41 P4 Cu1 119.0(2)
C41 P4 C40 102.0(3)
C47 P4 Cu1 122.9(2)
C47 P4 C40 106.8(3)
C47 P4 C41 104.8(3)
C2 C1 P1 118.4(6)
C2 C1 C6 119.5(7)
C6 C1 P1 122.1(6)
C1 C2 H2 120.1(8)
C1 C2 C3 119.7(8)
C3 C2 H2 120.3(8)
C2 C3 H3 120.0(10)
C4 C3 C2 121.1(9)
C4 C3 H3 119.0(10)
C3 C4 H4 120.6(11)
C3 C4 C5 120.4(8)
C5 C4 H4 119.0(10)
C4 C5 H5 119.7(9)
C4 C5 C6 119.7(9)
C6 C5 H5 120.6(10)
C1 C6 C5 119.7(8)
C1 C6 H6 120.4(9)
C5 C6 H6 119.9(9)
C8 C7 P1 121.1(6)
C8 C7 C12 118.7(7)
C12 C7 P1 120.0(5)
C7 C8 H8 119.7(8)
C7 C8 C9 120.6(7)
C9 C8 H8 119.7(8)
C8 C9 H9 119.5(8)
C10 C9 C8 120.5(7)
C10 C9 H9 119.9(8)
C9 C10 H10 119.9(9)
C9 C10 C11 119.5(7)
C11 C10 H10 120.6(9)
C10 C11 H11 119.9(8)
C10 C11 C12 120.1(7)
C12 C11 H11 119.9(8)
C7 C12 H12 119.9(7)
C11 C12 C7 120.5(7)
C11 C12 H12 119.6(8)
P1 C13 H13A 109.1(5)
P1 C13 H13B 109.4(5)
H13A C13 H13B 107.7(6)
C14 C13 P1 111.6(5)
C14 C13 H13A 109.3(6)
C14 C13 H13B 109.6(6)
P2 C14 H14A 109.6(6)
P2 C14 H14B 110.0(5)
C13 C14 P2 108.6(5)
C13 C14 H14A 109.6(6)
C13 C14 H14B 110.3(7)
H14A C14 H14B 108.8(7)
C16 C15 P2 123.9(6)
C16 C15 C20 118.9(7)
C20 C15 P2 117.2(6)
C15 C16 H16 119.7(9)
C15 C16 C17 120.1(9)
C17 C16 H16 120.2(9)
C16 C17 H17 119.9(11)
C18 C17 C16 120.8(9)
C18 C17 H17 119.3(10)
C17 C18 H18 119.8(10)
C17 C18 C19 120.0(8)
C19 C18 H18 120.1(10)
C18 C19 H19 119.9(9)
C18 C19 C20 119.7(8)
C20 C19 H19 120.4(9)
C15 C20 C19 120.4(8)
C15 C20 H20 119.9(7)
C19 C20 H20 119.7(8)
C22 C21 P2 123.1(5)
C26 C21 P2 119.1(5)
C26 C21 C22 117.7(7)
C21 C22 H22 119.6(7)
C23 C22 C21 120.7(7)
C23 C22 H22 119.6(8)
C22 C23 H23 119.7(8)
C22 C23 C24 120.8(7)
C24 C23 H23 119.5(8)
C23 C24 H24 120.4(9)
C25 C24 C23 119.6(7)
C25 C24 H24 120.0(9)
C24 C25 H25 120.2(8)
C24 C25 C26 119.5(7)
C26 C25 H25 120.3(9)
C21 C26 C25 121.6(7)
C21 C26 H26 118.9(8)
C25 C26 H26 119.5(8)
C28 C27 P3 123.4(6)
C28 C27 C32 117.4(8)
C32 C27 P3 118.8(6)
C27 C28 H28 119.1(8)
C27 C28 C29 121.8(9)
C29 C28 H28 119.1(9)
C28 C29 H29 121.1(11)
C28 C29 C30 119.0(10)
C30 C29 H29 119.9(11)
C29 C30 H30 119.9(14)
C31 C30 C29 120.5(9)
C31 C30 H30 119.7(12)
C30 C31 H31 120.6(12)
C30 C31 C32 119.0(9)
C32 C31 H31 120.4(14)
C27 C32 H32 118.9(9)
C31 C32 C27 122.3(10)
C31 C32 H32 118.8(10)
C34 C33 P3 120.7(7)
C38 C33 P3 119.3(6)
C38 C33 C34 120.0(8)
C33 C34 H34 120.8(9)
C33 C34 C35 119.3(9)
C35 C34 H34 120.0(9)
C34 C35 H35 119.3(11)
C36 C35 C34 121.1(9)
C36 C35 H35 119.5(10)
C35 C36 H36 120.1(12)
C35 C36 C37 120.6(8)
C37 C36 H36 119.3(12)
C36 C37 H37 121.7(9)
C38 C37 C36 117.9(9)
C38 C37 H37 120.3(10)
C33 C38 C37 121.0(8)
C33 C38 H38 119.5(8)
C37 C38 H38 119.4(9)
P3 C39 H39A 108.8(6)
P3 C39 H39B 109.0(6)
H39A C39 H39B 107.8(7)
C40 C39 P3 112.0(5)
C40 C39 H39A 109.6(7)
C40 C39 H39B 109.6(7)
P4 C40 H40A 109.8(6)
P4 C40 H40B 109.7(6)
C39 C40 P4 109.0(5)
C39 C40 H40A 109.9(6)
C39 C40 H40B 109.8(7)
H40A C40 H40B 108.6(7)
C42 C41 P4 119.5(6)
C42 C41 C46 118.6(7)
C46 C41 P4 121.6(6)
C41 C42 H42 120.0(8)
C43 C42 C41 120.3(8)
C43 C42 H42 119.7(8)
C42 C43 H43 119.4(10)
C44 C43 C42 120.7(8)
C44 C43 H43 119.9(9)
C43 C44 H44 121.0(10)
C45 C44 C43 118.8(8)
C45 C44 H44 120.1(10)
C44 C45 H45 119.6(9)
C46 C45 C44 120.8(8)
C46 C45 H45 119.6(10)
C41 C46 H46 119.6(8)
C45 C46 C41 120.7(8)
C45 C46 H46 119.8(9)
C48 C47 P4 117.8(6)
C48 C47 C52 118.3(7)
C52 C47 P4 123.8(6)
C47 C48 H48 118.8(8)
C49 C48 C47 121.6(9)
C49 C48 H48 119.6(10)
C48 C49 H49 120.3(12)
C48 C49 C50 119.5(10)
C50 C49 H49 120.2(10)
C49 C50 H50 120.3(12)
C51 C50 C49 119.5(9)
C51 C50 H50 120.2(12)
C50 C51 H51 119.6(10)
C50 C51 C52 121.7(9)
C52 C51 H51 118.7(11)
C47 C52 C51 119.3(9)
C47 C52 H52 120.5(8)
C51 C52 H52 120.1(9)
F1 C53A Cu2 122.1(16)
F1 C53A F2A 98.7(15)
F1 C53A F3 106.0(15)
F2A C53A Cu2 111.6(12)
F3 C53A Cu2 117.7(12)
F3 C53A F2A 96.1(16)
F1A C53 Cu2 105.4(15)
F1A C53 F3A 115(2)
F2 C53 Cu2 107.0(15)
F2 C53 F1A 107(2)
F2 C53 F3A 116(2)
F3A C53 Cu2 105.1(14)
F4 C54 Cu2 113.5(14)
F5 C54 Cu2 108.1(13)
F5 C54 F4 109.8(17)
F6 C54 Cu2 120.4(15)
F6 C54 F4 104.3(15)
F6 C54 F5 99.6(16)
F4A C54A Cu2 122.2(11)
F4A C54A F5A 99.0(15)
F4A C54A F6A 107.7(16)
F5A C54A Cu2 105.6(13)
F5A C54A F6A 108.3(15)
F6A C54A Cu2 112.6(12)
F7 C55 Cu2 122.4(13)
F7 C55 F9 100.0(16)
F8 C55 Cu2 117.4(16)
F8 C55 F7 103.0(14)
F8 C55 F9 94.2(14)
F9 C55 Cu2 115.0(14)
F7A C55A Cu2 119(2)
F7A C55A F8 104(2)
F7A C55A F9A 116(2)
F8 C55A Cu2 113.2(15)
F8 C55A F9A 103(2)
F9A C55A Cu2 100.1(16)
F10 C56A Cu2 113.8(8)
F10A C56A Cu2 119.2(10)
F10A C56A F11A 108.1(12)
F10A C56A F12A 111.6(13)
F11 C56A Cu2 113.5(9)
F11 C56A F10 99.7(10)
F11A C56A Cu2 111.5(8)
F11A C56A F12A 100.8(11)
F12 C56A Cu2 121.5(8)
F12 C56A F10 102.4(10)
F12 C56A F11 103.1(12)
F12A C56A Cu2 104.1(9)
Cl1_1 C1_1 Cl2_1 111.5(14)
Cl1_1 C1_1 H1A_1 109.3
Cl1_1 C1_1 H1B_1 109.3
Cl2_1 C1_1 H1A_1 109.3
Cl2_1 C1_1 H1B_1 109.3
H1A_1 C1_1 H1B_1 108.0
Cl1_2 C1_2 Cl2_2 108.6(14)
Cl1_2 C1_2 H1A_2 110.0
Cl1_2 C1_2 H1B_2 110.0
Cl2_2 C1_2 H1A_2 110.0
Cl2_2 C1_2 H1B_2 110.0
H1A_2 C1_2 H1B_2 108.4

loop_
_geom_bond_atom_site_label_1
_geom_bond_atom_site_label_2
_geom_bond_distance
Cu1 P1 2.2573(19)
Cu1 P2 2.2862(19)
Cu1 P3 2.2616(19)
Cu1 P4 2.283(2)
Cu2 C53A 2.014(17)
Cu2 C53 1.958(18)
Cu2 C54 1.949(17)
Cu2 C54A 1.931(14)
Cu2 C55 1.962(16)
Cu2 C55A 1.922(17)
Cu2 C56A 1.945(10)
P1 C1 1.825(8)
P1 C7 1.821(7)
P1 C13 1.865(7)
P2 C14 1.835(7)
P2 C15 1.819(7)
P2 C21 1.827(7)
P3 C27 1.822(8)
P3 C33 1.834(8)
P3 C39 1.848(8)
P4 C40 1.835(8)
P4 C41 1.823(7)
P4 C47 1.807(7)
F1 C53A 1.31(2)
F1A C53 1.39(3)
F2 C53 1.28(3)
F2A C53A 1.49(3)
F3 C53A 1.36(2)
F3A C53 1.42(3)
F4 C54 1.47(3)
F4A C54A 1.28(2)
F5 C54 1.46(3)
F5A C54A 1.36(3)
F6 C54 1.36(2)
F6A C54A 1.40(3)
F7 C55 1.43(2)
F7A C55A 1.14(3)
F8 C55 1.29(3)
F8 C55A 1.42(3)
F9 C55 1.45(3)
F9A C55A 1.49(4)
F10 C56A 1.445(16)
F10A C56A 1.248(15)
F11 C56A 1.377(17)
F11A C56A 1.404(17)
F12 C56A 1.353(16)
F12A C56A 1.421(18)
C1 C2 1.379(11)
C1 C6 1.384(11)
C2 H2 0.928(8)
C2 C3 1.389(12)
C3 H3 0.945(9)
C3 C4 1.339(14)
C4 H4 0.925(9)
C4 C5 1.381(14)
C5 H5 0.923(9)
C5 C6 1.395(12)
C6 H6 0.932(9)
C7 C8 1.376(10)
C7 C12 1.400(11)
C8 H8 0.927(7)
C8 C9 1.402(11)
C9 H9 0.923(8)
C9 C10 1.380(12)
C10 H10 0.930(7)
C10 C11 1.380(12)
C11 H11 0.923(8)
C11 C12 1.400(10)
C12 H12 0.931(8)
C13 H13A 0.975(7)
C13 H13B 0.969(7)
C13 C14 1.544(11)
C14 H14A 0.972(7)
C14 H14B 0.963(7)
C15 C16 1.380(11)
C15 C20 1.382(10)
C16 H16 0.931(9)
C16 C17 1.382(13)
C17 H17 0.930(10)
C17 C18 1.362(15)
C18 H18 0.930(8)
C18 C19 1.369(13)
C19 H19 0.930(9)
C19 C20 1.394(11)
C20 H20 0.931(8)
C21 C22 1.403(10)
C21 C26 1.382(10)
C22 H22 0.930(7)
C22 C23 1.363(11)
C23 H23 0.928(8)
C23 C24 1.388(12)
C24 H24 0.925(8)
C24 C25 1.372(12)
C25 H25 0.925(8)
C25 C26 1.390(11)
C26 H26 0.929(8)
C27 C28 1.378(11)
C27 C32 1.382(11)
C28 H28 0.926(9)
C28 C29 1.386(12)
C29 H29 0.926(11)
C29 C30 1.388(16)
C30 H30 0.931(10)
C30 C31 1.373(17)
C31 H31 0.931(10)
C31 C32 1.381(14)
C32 H32 0.926(10)
C33 C34 1.383(11)
C33 C38 1.372(12)
C34 H34 0.929(9)
C34 C35 1.394(13)
C35 H35 0.926(9)
C35 C36 1.347(16)
C36 H36 0.933(9)
C36 C37 1.408(15)
C37 H37 0.930(10)
C37 C38 1.400(11)
C38 H38 0.928(9)
C39 H39A 0.970(8)
C39 H39B 0.969(7)
C39 C40 1.553(10)
C40 H40A 0.968(7)
C40 H40B 0.968(8)
C41 C42 1.382(10)
C41 C46 1.385(11)
C42 H42 0.925(8)
C42 C43 1.380(12)
C43 H43 0.930(9)
C43 C44 1.378(14)
C44 H44 0.931(8)
C44 C45 1.374(14)
C45 H45 0.928(9)
C45 C46 1.371(12)
C46 H46 0.932(9)
C47 C48 1.384(12)
C47 C52 1.386(11)
C48 H48 0.930(9)
C48 C49 1.370(13)
C49 H49 0.931(11)
C49 C50 1.399(16)
C50 H50 0.925(9)
C50 C51 1.332(16)
C51 H51 0.927(10)
C51 C52 1.403(13)
C52 H52 0.924(9)
Cl1_1 C1_1 1.761(10)
Cl2_1 C1_1 1.766(10)
C1_1 H1A_1 0.9700
C1_1 H1B_1 0.9700
Cl1_2 C1_2 1.763(10)
Cl2_2 C1_2 1.765(10)
C1_2 H1A_2 0.9700
C1_2 H1B_2 0.9700

loop_
_geom_torsion_atom_site_label_1
_geom_torsion_atom_site_label_2
_geom_torsion_atom_site_label_3
_geom_torsion_atom_site_label_4
_geom_torsion
Cu1 P1 C1 C2 -4.6(8)
Cu1 P1 C1 C6 176.4(7)
Cu1 P1 C7 C8 -97.5(6)
Cu1 P1 C7 C12 78.4(6)
Cu1 P1 C13 C14 -20.4(5)
Cu1 P2 C14 C13 -54.4(5)
Cu1 P2 C15 C16 -108.5(8)
Cu1 P2 C15 C20 69.9(7)
Cu1 P2 C21 C22 152.7(5)
Cu1 P2 C21 C26 -25.0(7)
Cu1 P3 C27 C28 90.3(7)
Cu1 P3 C27 C32 -83.1(7)
Cu1 P3 C33 C34 -165.0(6)
Cu1 P3 C33 C38 13.2(8)
Cu1 P3 C39 C40 -17.7(5)
Cu1 P4 C40 C39 -55.0(5)
Cu1 P4 C41 C42 4.2(7)
Cu1 P4 C41 C46 177.8(5)
Cu1 P4 C47 C48 81.9(8)
Cu1 P4 C47 C52 -94.8(7)
P1 C1 C2 C3 -178.2(8)
P1 C1 C6 C5 178.7(8)
P1 C7 C8 C9 176.1(6)
P1 C7 C12 C11 -176.1(6)
P1 C13 C14 P2 50.3(6)
P2 C15 C16 C17 -179.6(10)
P2 C15 C20 C19 -180.0(6)
P2 C21 C22 C23 -175.4(6)
P2 C21 C26 C25 176.3(7)
P3 C27 C28 C29 -174.8(7)
P3 C27 C32 C31 171.6(7)
P3 C33 C34 C35 177.7(8)
P3 C33 C38 C37 -177.5(7)
P3 C39 C40 P4 49.2(6)
P4 C41 C42 C43 171.5(7)
P4 C41 C46 C45 -173.2(7)
P4 C47 C48 C49 -177.0(10)
P4 C47 C52 C51 175.0(7)
C1 P1 C7 C8 39.0(7)
C1 P1 C7 C12 -145.0(6)
C1 P1 C13 C14 -145.8(5)
C1 C2 C3 C4 -1.0(16)
C2 C1 C6 C5 -0.2(14)
C2 C3 C4 C5 0.6(18)
C3 C4 C5 C6 0.0(18)
C4 C5 C6 C1 -0.2(17)
C6 C1 C2 C3 0.8(14)
C7 P1 C1 C2 -140.2(7)
C7 P1 C1 C6 40.9(8)
C7 P1 C13 C14 103.8(5)
C7 C8 C9 C10 0.4(12)
C8 C7 C12 C11 0.0(11)
C8 C9 C10 C11 -0.9(13)
C9 C10 C11 C12 0.9(13)
C10 C11 C12 C7 -0.5(13)
C12 C7 C8 C9 0.0(11)
C13 P1 C1 C2 110.3(7)
C13 P1 C1 C6 -68.6(8)
C13 P1 C7 C8 147.0(6)
C13 P1 C7 C12 -37.1(7)
C14 P2 C15 C16 7.2(9)
C14 P2 C15 C20 -174.4(6)
C14 P2 C21 C22 45.5(6)
C14 P2 C21 C26 -132.2(6)
C15 P2 C14 C13 172.6(4)
C15 P2 C21 C22 -64.8(6)
C15 P2 C21 C26 117.6(6)
C15 C16 C17 C18 0(2)
C16 C15 C20 C19 -1.5(13)
C16 C17 C18 C19 -2.2(19)
C17 C18 C19 C20 2.8(15)
C18 C19 C20 C15 -0.9(13)
C20 C15 C16 C17 2.0(16)
C21 P2 C14 C13 65.0(5)
C21 P2 C15 C16 114.5(8)
C21 P2 C15 C20 -67.0(6)
C21 C22 C23 C24 -1.1(11)
C22 C21 C26 C25 -1.5(12)
C22 C23 C24 C25 -1.0(12)
C23 C24 C25 C26 1.7(13)
C24 C25 C26 C21 -0.4(13)
C26 C21 C22 C23 2.3(11)
C27 P3 C33 C34 59.9(8)
C27 P3 C33 C38 -121.9(7)
C27 P3 C39 C40 108.8(5)
C27 C28 C29 C30 3.8(14)
C28 C27 C32 C31 -2.2(13)
C28 C29 C30 C31 -2.7(16)
C29 C30 C31 C32 -0.6(16)
C30 C31 C32 C27 3.2(15)
C32 C27 C28 C29 -1.3(12)
C33 P3 C27 C28 -134.0(7)
C33 P3 C27 C32 52.5(7)
C33 P3 C39 C40 -143.3(5)
C33 C34 C35 C36 -0.1(16)
C34 C33 C38 C37 0.7(13)
C34 C35 C36 C37 0.3(17)
C35 C36 C37 C38 -0.1(16)
C36 C37 C38 C33 -0.4(14)
C38 C33 C34 C35 -0.4(14)
C39 P3 C27 C28 -26.8(7)
C39 P3 C27 C32 159.8(6)
C39 P3 C33 C34 -50.2(8)
C39 P3 C33 C38 127.9(7)
C40 P4 C41 C42 -102.6(6)
C40 P4 C41 C46 71.1(7)
C40 P4 C47 C48 -165.9(7)
C40 P4 C47 C52 17.4(8)
C41 P4 C40 C39 67.1(6)
C41 P4 C47 C48 -58.2(8)
C41 P4 C47 C52 125.1(7)
C41 C42 C43 C44 1.5(13)
C42 C41 C46 C45 0.6(12)
C42 C43 C44 C45 1.2(13)
C43 C44 C45 C46 -3.0(13)
C44 C45 C46 C41 2.1(14)
C46 C41 C42 C43 -2.4(12)
C47 P4 C40 C39 176.8(5)
C47 P4 C41 C42 146.2(6)
C47 P4 C41 C46 -40.2(7)
C47 C48 C49 C50 1(2)
C48 C47 C52 C51 -1.7(14)
C48 C49 C50 C51 0(2)
C49 C50 C51 C52 -2.1(18)
C50 C51 C52 C47 2.8(16)
C52 C47 C48 C49 -0.1(16)
